data_2001184
loop_
_publ_author_name
'Ferguson, G.'
'Gallagher, J. F.'
'Low, J. N.'
'Howie, R. A.'
'Hueso-Urena, F.'
'Moreno Carretero, M. N.'

_publ_section_title
;
 Intermolecular N--H^{&#x00B7;&#x00B7;&#x00B7;^}O=C hydrogen bonding in
 the crystal structure of 6-amino-1,3-dimethyluracil
;
_journal_issue 12
_journal_name_full 'Acta Crystallographica Section C'
_journal_page_first 2162
_journal_page_last 2164
_journal_paper_doi 10.1107/S0108270193006407
_journal_volume 49
_journal_year 1993
_chemical_formula_moiety 'C6 H9 N3 O2'
_chemical_formula_sum 'C6 H9 N3 O2'
_chemical_formula_weight 155.15
_chemical_name_common 6-amino-1,3-dimethyluracil
_chemical_name_systematic
;
6-amino-1,3-dimethyluracil
;
_space_group_IT_number 62
_symmetry_cell_setting orthorhombic
_symmetry_space_group_name_Hall '-P 2n 2a'
_symmetry_space_group_name_H-M 'P m c n'
_cell_angle_alpha 90
_cell_angle_beta 90
_cell_angle_gamma 90
_cell_formula_units_Z 4
_cell_length_a 6.7004(5)
_cell_length_b 7.1548(5)
_cell_length_c 14.7572(14)
_cell_measurement_reflns_used 25
_cell_measurement_temperature 293
_cell_measurement_theta_max 28.0
_cell_measurement_theta_min 9.5
_cell_volume 707.46(10)
_computing_cell_refinement 'CAD-4 software'
_computing_data_collection 'CAD-4 software (Enraf-Nonius, 1989)'
_computing_data_reduction 'NRCVAX DATRD2 (Gabe, Le Page, Charland, Lee & White, 1988)'
_computing_molecular_graphics 'NRCVAX and ORTEPII (Johnson, 1976)'
_computing_publication_material 'NRCVAX TABLES'
_computing_structure_refinement 'NRCVAX LSTSQ'
_computing_structure_solution 'NRCVAX SOLVER'
_diffrn_ambient_temperature 293
_diffrn_measurement_device 'Nonius CAD-4'
_diffrn_measurement_method \w/2\q
_diffrn_radiation_monochromator graphite
_diffrn_radiation_source 'xray tube'
_diffrn_radiation_type MoK\a
_diffrn_radiation_wavelength 0.7093
_diffrn_reflns_av_R_equivalents 0
_diffrn_reflns_limit_h_max 8
_diffrn_reflns_limit_h_min 0
_diffrn_reflns_limit_k_max 9
_diffrn_reflns_limit_k_min 0
_diffrn_reflns_limit_l_max 18
_diffrn_reflns_limit_l_min 0
_diffrn_reflns_number 842
_diffrn_reflns_theta_max 27.0
_diffrn_reflns_theta_min 2.0
_diffrn_standards_decay_% 'decay of 2.5% during data collection'
_diffrn_standards_interval_time 60
_diffrn_standards_number 3
_exptl_absorpt_coefficient_mu 0.105
_exptl_absorpt_correction_T_max 0.94
_exptl_absorpt_correction_T_min 0.77
_exptl_absorpt_correction_type empirical
_exptl_crystal_colour colourless
_exptl_crystal_density_diffrn 1.46
_exptl_crystal_description block
_exptl_crystal_F_000 328
_exptl_crystal_size_max 0.40
_exptl_crystal_size_mid 0.30
_exptl_crystal_size_min 0.30
_refine_diff_density_max 0.29
_refine_diff_density_min -0.22
_refine_ls_extinction_coef 0.0
_refine_ls_extinction_method none
_refine_ls_goodness_of_fit_obs 1.95
_refine_ls_hydrogen_treatment noref
_refine_ls_matrix_type full
_refine_ls_number_parameters 68
_refine_ls_number_reflns 636
_refine_ls_R_factor_all 0.057
_refine_ls_R_factor_obs 0.043
_refine_ls_shift/esd_max <0.001
_refine_ls_structure_factor_coef F
_refine_ls_weighting_details 'w = 1/[\s^2^(F) + 0.001F^2^]'
_refine_ls_weighting_scheme calc
_refine_ls_wR_factor_all 0.074
_refine_ls_wR_factor_obs 0.071
_reflns_number_observed 636
_reflns_number_total 842
_reflns_observed_criterion I~net~>3.0\s(I~net~)
_cod_data_source_file ab1089.cif
_cod_data_source_block I
_cod_depositor_comments
;
 Changing the _atom_site_occupancy data item value from '.' to '1'
 for all fully occupied atom sites.

 Antanas Vaitkus,
 2017-01-27

The following automatic conversions were performed:
'_symmetry_cell_setting' value 'Orthorhombic' changed to 'orthorhombic'
according to '/home/saulius/struct/CIF-dictionaries/cif_core.dic'
dictionary named 'cif_core.dic' version 2.4.1 from 2010-06-29.

Automatic conversion script
Id: cif_fix_enum 1527 2010-12-29 10:47:43Z saulius 

The following automatic conversions were performed:

'_atom_site_thermal_displace_type' tag value 'Uij' was replaced with
'Uani' value 11 times.

Automatic conversion script
Id: cif_fix_values 1646 2011-03-28 12:23:43Z adriana 

The following automatic conversions were performed:

'_symmetry_cell_setting' value 'Orthorhombic' changed to
'orthorhombic' according to
/home/saulius/struct/CIF-dictionaries/cif_core.dic dictionary named
'cif_core.dic' version 2.4.1 from 2010-06-29.

Automatic conversion script
Id: cif_fix_values 1715 2011-07-08 13:25:40Z adriana 

The following automatic conversions were performed:

'_refine_ls_weighting_scheme' value '1/[\s^2^(F) + 0.001F^2^]' was
changed to 'calc'. New tag '_refine_ls_weighting_details' was
created. The value of the new tag was set to 'w = 1/[\s^2^(F) +
0.001F^2^]'.

Automatic conversion script
Id: cif_fix_values 3143 2015-03-26 13:38:13Z robertas 
;
_cod_original_cell_volume 707.50(10)
_cod_database_code 2001184

loop_
_symmetry_equiv_pos_as_xyz
x,y,z
-x,-y,-z
1/2-x,y,z
1/2+x,-y,-z
x,1/2-y,1/2+z
-x,1/2+y,1/2-z
1/2-x,1/2-y,1/2+z
1/2+x,1/2+y,1/2-z

loop_
_atom_site_aniso_label
_atom_site_aniso_U_11
_atom_site_aniso_U_22
_atom_site_aniso_U_33
_atom_site_aniso_U_12
_atom_site_aniso_U_13
_atom_site_aniso_U_23
_atom_site_aniso_type_symbol
N(1) 0.0527(12) 0.0201(10) 0.0236(10) 0.00000 0.00000 0.0066(16) N
N(3) 0.0533(13) 0.0270(11) 0.0276(11) 0.00000 0.00000 -0.0086(16) N
N(6) 0.0729(15) 0.0241(10) 0.0278(10) 0.00000 0.00000 -0.0015(18) N
O(2) 0.0860(15) 0.0203(9) 0.0471(12) 0.00000 0.00000 0.0032(16) O
O(4) 0.0959(17) 0.0577(14) 0.0241(9) 0.00000 0.00000 0.010(2) O
C(1) 0.087(2) 0.0331(14) 0.0272(12) 0.00000 0.00000 0.015(2) C
C(2) 0.0453(13) 0.0246(11) 0.0317(12) 0.00000 0.00000 -0.0006(18) C
C(3) 0.077(2) 0.0399(18) 0.0390(15) 0.00000 0.00000 -0.029(2) C
C(4) 0.0541(15) 0.0354(15) 0.0249(12) 0.00000 0.00000 0.007(2) C
C(5) 0.0593(15) 0.0244(11) 0.0295(12) 0.00000 0.00000 0.0104(19) C
C(6) 0.0398(12) 0.0223(12) 0.0293(13) 0.00000 0.00000 0.0049(17) C

loop_
_atom_site_label
_atom_site_fract_x
_atom_site_fract_y
_atom_site_fract_z
_atom_site_U_iso_or_equiv
_atom_site_thermal_displace_type
_atom_site_calc_flag
_atom_site_refinement_flags
_atom_site_occupancy
_atom_site_type_symbol
N(1) 0.25000 0.0388(2) 0.23018(13) 0.0321(10) Uani d S 1 N
N(3) 0.25000 -0.0589(3) 0.07871(13) 0.0360(11) Uani d S 1 N
N(6) 0.25000 0.3552(3) 0.26783(14) 0.0416(12) Uani d S 1 N
O(2) 0.25000 -0.2695(3) 0.19290(14) 0.0511(12) Uani d S 1 O
O(4) 0.25000 0.1532(3) -0.03610(13) 0.0592(14) Uani d S 1 O
C(1) 0.25000 -0.0107(4) 0.32617(19) 0.0492(16) Uani d S 1 C
C(2) 0.25000 -0.1060(4) 0.16851(17) 0.0339(12) Uani d S 1 C
C(3) 0.25000 -0.2121(4) 0.01354(19) 0.0519(17) Uani d S 1 C
C(4) 0.25000 0.1262(4) 0.04668(16) 0.0381(14) Uani d S 1 C
C(5) 0.25000 0.2656(4) 0.11318(17) 0.0377(13) Uani d S 1 C
C(6) 0.25000 0.2230(3) 0.20369(15) 0.0305(12) Uani d S 1 C
H(41) 0.250 0.477 0.242 0.0516 Uiso calc S 1 H
H(42) 0.250 0.332 0.331 0.0516 Uiso calc S 1 H
H(5) 0.250 0.393 0.095 0.0477 Uiso calc S 1 H
H(1A) 0.250 0.099 0.363 0.0592 Uiso calc S 0.5 H
H(1B) 0.135 -0.084 0.340 0.0592 Uiso calc . 0.5 H
H(1C) 0.250 -0.145 0.332 0.0582 Uiso calc S 0.5 H
H(1D) 0.366 0.037 0.355 0.0592 Uiso calc . 0.5 H
H(3A) 0.250 -0.165 -0.047 0.0619 Uiso calc S 0.5 H
H(3B) 0.365 -0.288 0.022 0.0619 Uiso calc . 0.5 H
H(3C) 0.250 -0.330 0.045 0.0630 Uiso calc S 0.5 H
H(3D) 0.135 -0.206 -0.024 0.0619 Uiso calc . 0.5 H

loop_
_atom_type_symbol
_atom_type_description
_atom_type_scat_dispersion_real
_atom_type_scat_dispersion_imag
_atom_type_scat_source
C ? 0.002 0.002 'International Tables Vol. IV Table 2.2B'
H ? 0.000 0.000 'International Tables Vol. IV Table 2.2B'
O ? 0.008 0.006 'International Tables Vol. IV Table 2.2B'
N ? 0.004 0.003 'International Tables Vol. IV Table 2.2B'

loop_
_geom_angle_atom_site_label_1
_geom_angle_atom_site_label_2
_geom_angle_atom_site_label_3
_geom_angle_site_symmetry_1
_geom_angle_site_symmetry_2
_geom_angle_site_symmetry_3
_geom_angle
_geom_angle_publ_flag
C(1) N(1) C(2) . . . 117.3(2) yes
C(1) N(1) C(6) . . . 120.6(2) yes
C(2) N(1) C(6) . . . 122.2(2) yes
C(2) N(3) C(3) . . . 117.0(2) yes
C(2) N(3) C(4) . . . 123.9(2) yes
C(3) N(3) C(4) . . . 119.1(2) yes
N(1) C(2) N(3) . . . 117.0(2) yes
N(1) C(2) O(2) . . . 121.6(2) yes
N(3) C(2) O(2) . . . 121.4(2) yes
N(3) C(4) O(4) . . . 118.6(2) yes
N(3) C(4) C(5) . . . 115.8(2) yes
O(4) C(4) C(5) . . . 125.5(2) yes
C(4) C(5) C(6) . . . 121.7(2) yes
N(1) C(6) N(6) . . . 118.5(2) yes
N(1) C(6) C(5) . . . 119.4(2) yes
N(6) C(6) C(5) . . . 122.2(2) yes

loop_
_geom_bond_atom_site_label_1
_geom_bond_atom_site_label_2
_geom_bond_site_symmetry_1
_geom_bond_site_symmetry_2
_geom_bond_distance
_geom_bond_publ_flag
N(1) C(1) . . 1.460(3) yes
N(1) C(2) . . 1.379(3) yes
N(1) C(6) . . 1.375(3) yes
N(3) C(2) . . 1.367(3) yes
N(3) C(3) . . 1.458(3) yes
N(3) C(4) . . 1.406(3) yes
N(6) C(6) . . 1.338(3) yes
O(2) C(2) . . 1.224(3) yes
O(4) C(4) . . 1.237(3) yes
C(4) C(5) . . 1.399(4) yes
C(5) C(6) . . 1.370(3) yes

loop_
_geom_contact_atom_site_label_1
_geom_contact_atom_site_label_2
_geom_contact_distance
_geom_contact_site_symmetry_1
_geom_contact_site_symmetry_2
_geom_contact_publ_flag
O(2) N(6) 2.904(3) . 1_565 yes
O(4) N(6) 2.894(3) . 5_555 yes
N(6) O(2) 2.904(3) . 1_545 yes
N(6) O(4) 2.894(3) . 5_554 yes
